data_1576407
loop_
_publ_author_name
'Yan, Liping'
'Moriyama, Takumi'
'Akita, Yutaro'
'Muratsugu, Satoshi'
'Tada, Mizuki'
'Yamashita, Makoto'
'Morimoto, Yuma'

_publ_section_title
;
 Low-oxidation state dirhodium complex produced by four-electron reduction
 of dirhodium(ii) complex supported by a flexible macrocyclic ligand
;
_journal_name_full 'Chemical Science'
_journal_paper_doi 10.1039/D5SC07037F
_journal_year 2026
_chemical_formula_moiety 'C32 H48 N6 Rh2, C4 H8 O'
_chemical_formula_sum 'C36 H56 N6 O Rh2'
_chemical_formula_weight 794.68
_space_group_crystal_system monoclinic
_space_group_IT_number 14
_space_group_name_Hall '-P 2yn'
_space_group_name_H-M_alt 'P 1 21/n 1'
_atom_sites_solution_hydrogens mixed
_atom_sites_solution_primary dual
_audit_creation_date 2025-11-12
_audit_creation_method
;
Olex2 1.5
(compiled 2025.07.13 svn.rb7424aed for OlexSys, GUI svn.r7314)
;
_audit_update_record
;
2025-11-12 deposited with the CCDC.	2025-12-01 downloaded from the CCDC.
;
_cell_angle_alpha 90
_cell_angle_beta 96.308(2)
_cell_angle_gamma 90
_cell_formula_units_Z 8
_cell_length_a 18.9151(3)
_cell_length_b 10.8332(2)
_cell_length_c 34.3806(7)
_cell_measurement_reflns_used 30604
_cell_measurement_temperature 93(2)
_cell_measurement_theta_max 31.0690
_cell_measurement_theta_min 1.9530
_cell_volume 7002.3(2)
_computing_cell_refinement 'CrysAlisPro 1.171.39.46 (Rigaku OD, 2018)'
_computing_data_collection 'CrysAlisPro 1.171.39.46 (Rigaku OD, 2018)'
_computing_data_reduction 'CrysAlisPro 1.171.39.46 (Rigaku OD, 2018)'
_computing_molecular_graphics 'Olex2 1.5 (Dolomanov et al., 2009)'
_computing_publication_material 'Olex2 1.5 (Dolomanov et al., 2009)'
_computing_structure_refinement 'SHELXL 2019/3 (Sheldrick, 2015)'
_computing_structure_solution 'SHELXT 2018/2 (Sheldrick, 2018)'
_diffrn_ambient_temperature 93(2)
_diffrn_detector_type HyPix
_diffrn_measured_fraction_theta_full 1.000
_diffrn_measured_fraction_theta_max 1.000
_diffrn_measurement_details
;
List of Runs (angles in degrees, time in seconds):

  # Type    Start    End  Width  t~exp~   \w     \q     \k     \f   Frames
#--------------------------------------------------------------------------
  1  \w    -38.00  10.00   0.50    2.00    --   -4.17 -57.00  60.00   96
  2  \w    -19.00  13.00   0.50    2.00    --   -4.17 -99.00  30.00   64
  3  \w    -17.00  34.00   0.50    2.00    --    5.96 -99.00   0.00  102
  4  \w    -19.00  29.00   0.50    2.00    --   -4.17 -99.00 -90.00   96
  5  \w    -48.00 -22.00   0.50    2.00    --    5.96 -37.00  90.00   52
  6  \w    -35.00  27.00   0.50    2.00    --    5.96 -92.00 144.00  124
  7  \w    -12.00  13.00   0.50    2.00    --    5.96  92.00-103.00   50
  8  \w     17.00  42.00   0.50    2.00    --    5.96  92.00-103.00   50
;
_diffrn_measurement_device 'four-circle diffractometer'
_diffrn_measurement_device_type 'Rigaku, XtaLAB Synergy-MoNG01'
_diffrn_measurement_method '\w scans'
_diffrn_radiation_type MoK\a
_diffrn_radiation_wavelength 0.71073
_diffrn_reflns_av_R_equivalents 0.0609
_diffrn_reflns_av_unetI/netI 0.0389
_diffrn_reflns_Laue_measured_fraction_full 1.000
_diffrn_reflns_Laue_measured_fraction_max 1.000
_diffrn_reflns_limit_h_max 22
_diffrn_reflns_limit_h_min -22
_diffrn_reflns_limit_k_max 12
_diffrn_reflns_limit_k_min -12
_diffrn_reflns_limit_l_max 39
_diffrn_reflns_limit_l_min -40
_diffrn_reflns_number 62381
_diffrn_reflns_point_group_measured_fraction_full 1.000
_diffrn_reflns_point_group_measured_fraction_max 1.000
_diffrn_reflns_theta_full 25.027
_diffrn_reflns_theta_max 25.027
_diffrn_reflns_theta_min 1.972
_exptl_absorpt_coefficient_mu 0.980
_exptl_absorpt_correction_T_max 1.00000
_exptl_absorpt_correction_T_min 0.03145
_exptl_absorpt_correction_type multi-scan
_exptl_absorpt_process_details
;
CrysAlisPro 1.171.39.46 (Rigaku Oxford Diffraction, 2018)
Empirical absorption correction using spherical harmonics,
 implemented in SCALE3 ABSPACK scaling algorithm.
;
_exptl_crystal_colour black
_exptl_crystal_colour_primary black
_exptl_crystal_density_diffrn 1.508
_exptl_crystal_description needle
_exptl_crystal_F_000 3296
_exptl_crystal_size_max 0.592
_exptl_crystal_size_mid 0.19
_exptl_crystal_size_min 0.07
_refine_diff_density_max 4.346
_refine_diff_density_min -3.167
_refine_diff_density_rms 0.157
_refine_ls_extinction_method none
_refine_ls_goodness_of_fit_ref 1.134
_refine_ls_hydrogen_treatment mixed
_refine_ls_matrix_type full
_refine_ls_number_parameters 877
_refine_ls_number_reflns 12365
_refine_ls_number_restraints 102
_refine_ls_restrained_S_all 1.135
_refine_ls_R_factor_all 0.0820
_refine_ls_R_factor_gt 0.0741
_refine_ls_shift/su_max 0.001
_refine_ls_shift/su_mean 0.000
_refine_ls_structure_factor_coef Fsqd
_refine_ls_weighting_details 'w=1/[\s^2^(Fo^2^)+(0.0195P)^2^+113.6590P] where P=(Fo^2^+2Fc^2^)/3'
_refine_ls_weighting_scheme calc
_refine_ls_wR_factor_gt 0.1564
_refine_ls_wR_factor_ref 0.1602
_reflns_Friedel_coverage 0.000
_reflns_number_gt 11022
_reflns_number_total 12365
_reflns_threshold_expression 'I > 2\s(I)'
_cod_data_source_file d5sc07037f2.cif
_cod_data_source_block 088-01-135-03
_cod_database_code 1576407
_shelx_shelxl_version_number 2019/3
_shelx_space_group_comment
;
The symmetry employed for this shelxl refinement is uniquely defined
by the following loop, which should always be used as a source of
symmetry information in preference to the above space-group names.
They are only intended as comments.
;
_olex2_refinement_description
;
1. Restrained distances
 C67-C66
 1.49 with sigma of 0.01
 C65-O1
 1.42 with sigma of 0.01
 C68-O1
 1.42 with sigma of 0.01
 C66-C65
 1.48 with sigma of 0.01
 C67-C68
 1.49 with sigma of 0.01
 C23-C22
 1.54 with sigma of 0.01
 C51A-C50
 1.52 with sigma of 0.01
 C43-C40
 1.52 with sigma of 0.01
 C50-C53A
 1.54 with sigma of 0.02
 C22-C77 = C22-C76 = C22-C24
 1.52 with sigma of 0.02
 C50-C51A = C50-C51B = C50-C52A = C50-C52B = C50-C53A = C50-C53B
 1.54 with sigma of 0.02
 C51A-C52A = C52A-C53A = C51A-C53A = C53B-C52B = C53B-C51B = C51B-C52B
 2.5 with sigma of 0.04
 C50-C51A \\sim C50-C51B
 with sigma of 0.02
 C50-C53A \\sim C50-C53B
 with sigma of 0.02
 C50-C52A \\sim C50-C52B
 with sigma of 0.02
2. Rigid bond restraints
 C50, C52A, C51A, C53A
 with sigma for 1-2 distances of 0.01 and sigma for 1-3 distances of 0.01
3. Uiso/Uaniso restraints and constraints
C52A \\sim C51A \\sim C53A \\sim C50: within 1.7A with sigma of 0.04 and sigma
for terminal atoms of 0.08 within 1.7A
C48 \\sim N8: within 2A with sigma of 0.01 and sigma for terminal atoms of 0.02
within 2A
C49 \\sim N8: within 2A with sigma of 0.01 and sigma for terminal atoms of 0.02
within 2A
C50 \\sim C51A \\sim C52A \\sim C53A: within 2A with sigma of 0.01 and sigma
for terminal atoms of 0.02 within 2A
C22 \\sim C24 \\sim C25: within 2A with sigma of 0.01 and sigma for terminal
atoms of 0.02 within 2A
C50 \\sim C51B \\sim C52B \\sim C53B: within 2A with sigma of 0.01 and sigma
for terminal atoms of 0.02 within 2A
4. Rigid body (RIGU) restrains
 C49, N8, C48
 with sigma for 1-2 distances of 0.004 and sigma for 1-3 distances of 0.004
5. Others
 Fixed Sof: C51A(0.8) H51A(0.8) H51B(0.8) H51C(0.8) C23(0.75) H23A(0.75)
 H23B(0.75) H23C(0.75) C24(0.75) H24A(0.75) H24B(0.75) H24C(0.75) C25(0.75)
 H25A(0.75) H25B(0.75) H25C(0.75) C78(0.25) H78A(0.25) H78B(0.25) H78C(0.25)
 C77(0.25) H77A(0.25) H77B(0.25) H77C(0.25) C76(0.25) H76A(0.25) H76B(0.25)
 H76C(0.25) C53A(0.8) H53A(0.8) H53B(0.8) H53C(0.8) C52A(0.8) H52A(0.8)
 H52B(0.8) H52C(0.8) C53B(0.2) H53D(0.2) H53E(0.2) H53F(0.2) C52B(0.2)
 H52D(0.2) H52E(0.2) H52F(0.2) C51B(0.2) H51D(0.2) H51E(0.2) H51F(0.2)
6.a Secondary CH2 refined with riding coordinates:
 C14(H14A,H14B), C15(H15A,H15B), C62(H62A,H62B), C63(H63A,H63B), C16(H16A,
 H16B), C48(H48A,H48B), C46(H46A,H46B), C32(H32A,H32B), C30(H30A,H30B),
 C47(H47A,H47B), C64(H64A,H64B), C31(H31A,H31B), C73(H73A,H73B), C70(H70A,H70B),
  C65(H65A,H65B), C72(H72A,H72B), C68(H68A,H68B), C71(H71A,H71B), C67(H67A,
 H67B), C66(H66A,H66B)
6.b Aromatic/amide H refined with riding coordinates:
 C6(H6), C52(H52), C58(H58), C12(H12), C20(H20), C26(H26), C38(H38), C44(H44)
6.c Idealised Me refined as rotating group:
 C5(H5A,H5B,H5C), C13(H13A,H13B,H13C), C54(H54A,H54B,H54C), C61(H61A,H61B,
 H61C), C9(H9A,H9B,H9C), C29(H29A,H29B,H29C), C18(H18A,H18B,H18C), C45(H45A,
 H45B,H45C), C11(H11A,H11B,H11C), C37(H37A,H37B,H37C), C10(H10A,H10B,H10C),
 C43(H43A,H43B,H43C), C51A(H51A,H51B,H51C), C42(H42A,H42B,H42C), C41(H41A,H41B,
 H41C), C23(H23A,H23B,H23C), C24(H24A,H24B,H24C), C25(H25A,H25B,H25C), C78(H78A,
 H78B,H78C), C77(H77A,H77B,H77C), C76(H76A,H76B,H76C), C53A(H53A,H53B,H53C),
 C52A(H52A,H52B,H52C), C53B(H53D,H53E,H53F), C52B(H52D,H52E,H52F), C51B(H51D,
 H51E,H51F)
;
_olex2_submission_special_instructions 'No special instructions were received'
_oxdiff_exptl_absorpt_empirical_details
;
Empirical correction (ABSPACK) includes:
- Absorption correction using spherical harmonics
- Frame scaling
;

loop_
_space_group_symop_operation_xyz
'x, y, z'
'-x+1/2, y+1/2, -z+1/2'
'-x, -y, -z'
'x-1/2, -y-1/2, z-1/2'

loop_
_atom_site_label
_atom_site_type_symbol
_atom_site_fract_x
_atom_site_fract_y
_atom_site_fract_z
_atom_site_U_iso_or_equiv
_atom_site_adp_type
_atom_site_occupancy
_atom_site_site_symmetry_order
_atom_site_calc_flag
_atom_site_refinement_flags_posn
_atom_site_refinement_flags_adp
_atom_site_refinement_flags_occupancy
_atom_site_disorder_assembly
_atom_site_disorder_group
Rh3 Rh 0.70311(3) 0.78302(5) 0.67918(2) 0.01555(14) Uani 1 1 d . . . . .
Rh2 Rh 0.53993(3) 0.20818(5) 0.56866(2) 0.01748(14) Uani 1 1 d . . . . .
Rh4 Rh 0.74829(3) 0.77484(6) 0.60362(2) 0.02310(16) Uani 1 1 d . . . . .
Rh1 Rh 0.49223(3) 0.18805(6) 0.64356(2) 0.02166(15) Uani 1 1 d . . . . .
N5 N 0.5628(3) 0.0307(6) 0.54803(16) 0.0167(12) Uani 1 1 d . . . . .
N9 N 0.6796(3) 0.9673(6) 0.69292(18) 0.0204(13) Uani 1 1 d . . . . .
N6 N 0.5261(3) 0.3932(6) 0.56276(19) 0.0246(14) Uani 1 1 d . . . . .
N4 N 0.5976(3) 0.2447(6) 0.52779(17) 0.0180(13) Uani 1 1 d . . . . .
N3 N 0.4941(3) 0.3669(6) 0.66161(18) 0.0246(14) Uani 1 1 d . . . . .
N8 N 0.7199(3) 0.6055(6) 0.69351(16) 0.0216(13) Uani 1 1 d . U . . .
N2 N 0.4845(3) 0.0058(6) 0.65084(17) 0.0193(13) Uani 1 1 d . . . . .
N7 N 0.6474(3) 0.7646(6) 0.72240(16) 0.0167(12) Uani 1 1 d . . . . .
N1 N 0.4397(3) 0.1804(7) 0.68789(18) 0.0267(15) Uani 1 1 d . . . . .
N11 N 0.7506(3) 0.5915(6) 0.59363(18) 0.0244(14) Uani 1 1 d . . . . .
N12 N 0.7567(3) 0.9570(7) 0.5907(2) 0.0298(16) Uani 1 1 d . . . . .
C28 C 0.6087(4) 0.0309(7) 0.52137(19) 0.0184(15) Uani 1 1 d . . . . .
N10 N 0.8026(3) 0.7678(8) 0.55966(18) 0.0326(17) Uani 1 1 d . . . . .
C17 C 0.5686(4) 0.4504(7) 0.5393(2) 0.0237(17) Uani 1 1 d . . . . .
C14 C 0.5345(4) -0.0938(7) 0.5558(2) 0.0215(16) Uani 1 1 d . . . . .
H14A H 0.573913 -0.147503 0.564991 0.026 Uiso 1 1 calc R U . . .
H14B H 0.511847 -0.127861 0.531461 0.026 Uiso 1 1 calc R U . . .
C51 C 0.6378(4) 0.6475(7) 0.7372(2) 0.0186(15) Uani 1 1 d . . . . .
C27 C 0.6305(4) 0.1506(7) 0.5087(2) 0.0176(15) Uani 1 1 d . . . . .
C49 C 0.6805(4) 0.5587(7) 0.7201(2) 0.0196(14) Uani 1 1 d . U . . .
C5 C 0.5714(5) 0.5860(7) 0.5330(2) 0.0298(18) Uani 1 1 d . . . . .
H5A H 0.526226 0.621817 0.536793 0.045 Uiso 1 1 calc R U . . .
H5B H 0.582004 0.602273 0.506835 0.045 Uiso 1 1 calc R U . . .
H5C H 0.607731 0.621341 0.551345 0.045 Uiso 1 1 calc R U . . .
C15 C 0.4816(4) -0.0931(7) 0.5856(2) 0.0209(16) Uani 1 1 d . . . . .
H15A H 0.453584 -0.168287 0.583149 0.025 Uiso 1 1 calc R U . . .
H15B H 0.449475 -0.023743 0.580627 0.025 Uiso 1 1 calc R U . . .
C13 C 0.6341(4) -0.0848(7) 0.5030(2) 0.0242(17) Uani 1 1 d . . . . .
H13A H 0.651819 -0.141603 0.523219 0.036 Uiso 1 1 calc R U . . .
H13B H 0.671405 -0.064538 0.487325 0.036 Uiso 1 1 calc R U . . .
H13C H 0.595254 -0.122002 0.486873 0.036 Uiso 1 1 calc R U . . .
C60 C 0.6352(4) 0.9789(7) 0.7201(2) 0.0209(16) Uani 1 1 d . . . . .
C62 C 0.7098(4) 1.0884(7) 0.6818(2) 0.0281(18) Uani 1 1 d . . . . .
H62A H 0.733587 1.127690 0.705035 0.034 Uiso 1 1 calc R U . . .
H62B H 0.671406 1.142056 0.671180 0.034 Uiso 1 1 calc R U . . .
C54 C 0.6809(5) 0.4259(7) 0.7335(2) 0.0312(19) Uani 1 1 d . . . . .
H54A H 0.640516 0.383673 0.720426 0.047 Uiso 1 1 calc R U . . .
H54B H 0.678786 0.423202 0.761289 0.047 Uiso 1 1 calc R U . . .
H54C H 0.723808 0.386509 0.727413 0.047 Uiso 1 1 calc R U . . .
C6 C 0.6560(4) 0.3933(7) 0.4914(2) 0.0232(17) Uani 1 1 d . . . . .
H6 H 0.665581 0.475542 0.486211 0.028 Uiso 1 1 calc R U . . .
C63 C 0.7616(4) 1.0727(8) 0.6522(2) 0.0294(19) Uani 1 1 d . . . . .
H63A H 0.792136 1.002647 0.659496 0.035 Uiso 1 1 calc R U . . .
H63B H 0.791370 1.145636 0.652277 0.035 Uiso 1 1 calc R U . . .
C19 C 0.6113(4) 0.3667(7) 0.5191(2) 0.0217(16) Uani 1 1 d . . . . .
C7 C 0.6876(4) 0.3012(7) 0.4707(2) 0.0251(17) Uani 1 1 d . . . . .
C16 C 0.5195(4) -0.0836(8) 0.6275(2) 0.0253(17) Uani 1 1 d . . . . .
H16A H 0.519599 -0.163981 0.639907 0.030 Uiso 1 1 calc R U . . .
H16B H 0.568506 -0.058962 0.626342 0.030 Uiso 1 1 calc R U . . .
C48 C 0.7752(4) 0.5244(8) 0.6790(2) 0.0268(17) Uani 1 1 d . U . . .
H48A H 0.798286 0.477481 0.700829 0.032 Uiso 1 1 calc R U . . .
H48B H 0.811023 0.575933 0.668982 0.032 Uiso 1 1 calc R U . . .
C59 C 0.6143(4) 0.8645(7) 0.7368(2) 0.0204(16) Uani 1 1 d . . . . .
C1 C 0.4536(4) 0.3938(8) 0.6902(2) 0.0307(19) Uani 1 1 d . . . . .
C34 C 0.8234(4) 0.6545(10) 0.5469(2) 0.034(2) Uani 1 1 d . . . . .
C4 C 0.4463(4) -0.0326(8) 0.6786(2) 0.0257(18) Uani 1 1 d . . . . .
C35 C 0.8254(4) 0.8777(10) 0.5448(2) 0.034(2) Uani 1 1 d . . . . .
C61 C 0.6113(4) 1.1011(7) 0.7352(2) 0.0290(18) Uani 1 1 d . . . . .
H61A H 0.650338 1.139782 0.750834 0.043 Uiso 1 1 calc R U . . .
H61B H 0.573019 1.087726 0.750896 0.043 Uiso 1 1 calc R U . . .
H61C H 0.595319 1.153631 0.713525 0.043 Uiso 1 1 calc R U . . .
C52 C 0.5950(4) 0.6328(8) 0.7673(2) 0.0278(18) Uani 1 1 d . . . . .
H52 H 0.589736 0.554881 0.777919 0.033 Uiso 1 1 calc R U . . .
C46 C 0.7069(4) 0.5001(8) 0.6116(2) 0.0262(17) Uani 1 1 d . . . . .
H46A H 0.690534 0.438752 0.592158 0.031 Uiso 1 1 calc R U . . .
H46B H 0.665379 0.541135 0.619721 0.031 Uiso 1 1 calc R U . . .
C8 C 0.7344(4) 0.3285(9) 0.4380(2) 0.033(2) Uani 1 1 d . . . . .
C32 C 0.4731(4) 0.4678(8) 0.5803(2) 0.0279(18) Uani 1 1 d . . . . .
H32A H 0.436478 0.413472 0.588201 0.034 Uiso 1 1 calc R U . . .
H32B H 0.450681 0.523608 0.560586 0.034 Uiso 1 1 calc R U . . .
C9 C 0.6937(5) 0.2872(10) 0.3995(2) 0.037(2) Uani 1 1 d . . . . .
H9A H 0.682469 0.200991 0.400935 0.055 Uiso 1 1 calc R U . . .
H9B H 0.722413 0.300605 0.378514 0.055 Uiso 1 1 calc R U . . .
H9C H 0.650467 0.333916 0.394687 0.055 Uiso 1 1 calc R U . . .
C30 C 0.5404(4) 0.4639(8) 0.6484(2) 0.0281(18) Uani 1 1 d . . . . .
H30A H 0.581907 0.425492 0.639286 0.034 Uiso 1 1 calc R U . . .
H30B H 0.556686 0.516236 0.670457 0.034 Uiso 1 1 calc R U . . .
C58 C 0.5712(4) 0.8486(8) 0.7666(2) 0.0280(18) Uani 1 1 d . . . . .
H58 H 0.549854 0.917296 0.776610 0.034 Uiso 1 1 calc R U . . .
C29 C 0.4432(5) 0.5209(9) 0.7057(3) 0.046(3) Uani 1 1 d . . . . .
H29A H 0.488304 0.562348 0.709750 0.069 Uiso 1 1 calc R U . . .
H29B H 0.423173 0.515345 0.730129 0.069 Uiso 1 1 calc R U . . .
H29C H 0.411628 0.566467 0.687244 0.069 Uiso 1 1 calc R U . . .
C36 C 0.7994(4) 0.9826(9) 0.5629(2) 0.033(2) Uani 1 1 d . . . . .
C33 C 0.7923(4) 0.5559(10) 0.5666(2) 0.037(2) Uani 1 1 d . . . . .
C2 C 0.4215(4) 0.2904(9) 0.7057(2) 0.031(2) Uani 1 1 d . . . . .
C47 C 0.7462(4) 0.4348(8) 0.6470(2) 0.0296(18) Uani 1 1 d . . . . .
H47A H 0.713921 0.377455 0.657646 0.036 Uiso 1 1 calc R U . . .
H47B H 0.785252 0.387432 0.638549 0.036 Uiso 1 1 calc R U . . .
C12 C 0.6740(4) 0.1790(8) 0.4811(2) 0.0247(17) Uani 1 1 d . . . . .
H12 H 0.695543 0.115217 0.468657 0.030 Uiso 1 1 calc R U . . .
C18 C 0.4322(5) -0.1633(9) 0.6875(2) 0.038(2) Uani 1 1 d . . . . .
H18A H 0.409621 -0.203004 0.664406 0.057 Uiso 1 1 calc R U . . .
H18B H 0.401503 -0.167528 0.707898 0.057 Uiso 1 1 calc R U . . .
H18C H 0.476250 -0.204250 0.695846 0.057 Uiso 1 1 calc R U . . .
C21 C 0.3556(4) 0.1717(10) 0.7494(2) 0.037(2) Uani 1 1 d . . . . .
C20 C 0.3767(4) 0.0631(9) 0.7319(2) 0.0303(19) Uani 1 1 d . . . . .
H20 H 0.362938 -0.013111 0.740948 0.036 Uiso 1 1 calc R U . . .
C64 C 0.7237(4) 1.0523(7) 0.6107(2) 0.0270(18) Uani 1 1 d . . . . .
H64A H 0.674388 1.030736 0.612381 0.032 Uiso 1 1 calc R U . . .
H64B H 0.724612 1.128402 0.595882 0.032 Uiso 1 1 calc R U . . .
C26 C 0.3787(4) 0.2826(10) 0.7367(3) 0.037(2) Uani 1 1 d . . . . .
H26 H 0.366023 0.354742 0.748909 0.044 Uiso 1 1 calc R U . . .
C39 C 0.8911(4) 0.7613(11) 0.5013(2) 0.042(2) Uani 1 1 d . . . . .
C3 C 0.4186(4) 0.0686(9) 0.7007(2) 0.0287(19) Uani 1 1 d . . . . .
C45 C 0.8059(5) 0.4229(9) 0.5573(3) 0.039(2) Uani 1 1 d . . . . .
H45A H 0.843682 0.391436 0.575543 0.058 Uiso 1 1 calc R U . . .
H45B H 0.819302 0.416802 0.531203 0.058 Uiso 1 1 calc R U . . .
H45C H 0.763538 0.375582 0.559146 0.058 Uiso 1 1 calc R U . . .
C31 C 0.5040(5) 0.5435(8) 0.6159(2) 0.0313(19) Uani 1 1 d . . . . .
H31A H 0.538109 0.602299 0.607633 0.038 Uiso 1 1 calc R U . . .
H31B H 0.466038 0.589796 0.625865 0.038 Uiso 1 1 calc R U . . .
C38 C 0.8702(4) 0.8740(11) 0.5142(3) 0.040(2) Uani 1 1 d . . . . .
H38 H 0.885112 0.946617 0.503196 0.048 Uiso 1 1 calc R U . . .
C44 C 0.8692(4) 0.6524(12) 0.5176(3) 0.045(3) Uani 1 1 d . . . . .
H44 H 0.885207 0.577174 0.508923 0.054 Uiso 1 1 calc R U . . .
C11 C 0.8045(4) 0.2606(11) 0.4451(3) 0.047(3) Uani 1 1 d . . . . .
H11A H 0.829382 0.287090 0.469518 0.070 Uiso 1 1 calc R U . . .
H11B H 0.832797 0.278190 0.424251 0.070 Uiso 1 1 calc R U . . .
H11C H 0.795765 0.173416 0.446079 0.070 Uiso 1 1 calc R U . . .
C53 C 0.5594(4) 0.7342(9) 0.7818(2) 0.033(2) Uani 1 1 d . . . . .
C22 C 0.3068(4) 0.1671(10) 0.7825(3) 0.047(2) Uani 1 1 d D U . . .
C37 C 0.8191(5) 1.1111(10) 0.5523(3) 0.047(3) Uani 1 1 d . . . . .
H37A H 0.778515 1.151010 0.538516 0.071 Uiso 1 1 calc R U . . .
H37B H 0.857006 1.108064 0.535929 0.071 Uiso 1 1 calc R U . . .
H37C H 0.834368 1.156526 0.575704 0.071 Uiso 1 1 calc R U . . .
C50 C 0.5144(4) 0.7170(9) 0.8160(2) 0.044(2) Uani 1 1 d D U . . .
C10 C 0.7481(6) 0.4686(10) 0.4347(3) 0.051(3) Uani 1 1 d . . . . .
H10A H 0.704229 0.509924 0.426277 0.077 Uiso 1 1 calc R U . . .
H10B H 0.781512 0.482798 0.416113 0.077 Uiso 1 1 calc R U . . .
H10C H 0.767161 0.500056 0.459833 0.077 Uiso 1 1 calc R U . . .
C43 C 0.9156(7) 0.6647(15) 0.4377(3) 0.090(5) Uani 1 1 d D . . . .
H43A H 0.918505 0.581854 0.447618 0.134 Uiso 1 1 calc R U . . .
H43B H 0.943224 0.671457 0.415957 0.134 Uiso 1 1 calc R U . . .
H43C H 0.866828 0.684447 0.429147 0.134 Uiso 1 1 calc R U . . .
C40 C 0.9440(5) 0.7530(12) 0.4694(3) 0.056(3) Uani 1 1 d D . . . .
C51A C 0.4436(5) 0.7811(14) 0.8071(4) 0.058(4) Uani 0.8 1 d D U P A 1
H51A H 0.451149 0.868376 0.804870 0.088 Uiso 0.8 1 calc R U P A 1
H51B H 0.414694 0.765493 0.827783 0.088 Uiso 0.8 1 calc R U P A 1
H51C H 0.420034 0.750302 0.782854 0.088 Uiso 0.8 1 calc R U P A 1
C42 C 1.0163(6) 0.7174(16) 0.4878(4) 0.082(5) Uani 1 1 d . . . . .
H42A H 1.033473 0.778958 0.506632 0.123 Uiso 1 1 calc R U . . .
H42B H 1.048092 0.711316 0.468006 0.123 Uiso 1 1 calc R U . . .
H42C H 1.013706 0.639179 0.500697 0.123 Uiso 1 1 calc R U . . .
C41 C 0.9512(8) 0.8782(13) 0.4493(4) 0.077(4) Uani 1 1 d . . . . .
H41A H 0.905439 0.904277 0.437246 0.115 Uiso 1 1 calc R U . . .
H41B H 0.983342 0.870423 0.429685 0.115 Uiso 1 1 calc R U . . .
H41C H 0.969331 0.938246 0.468382 0.115 Uiso 1 1 calc R U . . .
C23 C 0.2304(5) 0.1640(19) 0.7633(5) 0.070(5) Uani 0.75 1 d D . P B 1
H23A H 0.223153 0.091027 0.747515 0.104 Uiso 0.75 1 calc R U P B 1
H23B H 0.221366 0.235702 0.747138 0.104 Uiso 0.75 1 calc R U P B 1
H23C H 0.198509 0.163181 0.783183 0.104 Uiso 0.75 1 calc R U P B 1
C24 C 0.3238(11) 0.0605(18) 0.8086(5) 0.080(5) Uani 0.75 1 d D U P B 1
H24A H 0.310484 0.078736 0.834109 0.120 Uiso 0.75 1 calc R U P B 1
H24B H 0.373911 0.044008 0.810440 0.120 Uiso 0.75 1 calc R U P B 1
H24C H 0.297997 -0.010642 0.798150 0.120 Uiso 0.75 1 calc R U P B 1
C25 C 0.3136(11) 0.2848(18) 0.8071(5) 0.080(5) Uani 0.75 1 d . U P B 1
H25A H 0.307794 0.355485 0.790264 0.120 Uiso 0.75 1 calc R U P B 1
H25B H 0.359715 0.287331 0.821895 0.120 Uiso 0.75 1 calc R U P B 1
H25C H 0.277572 0.285395 0.824745 0.120 Uiso 0.75 1 calc R U P B 1
H H 0.470(4) 0.207(7) 0.591(2) 0.02(2) Uiso 1 1 d . . . . .
HA H 0.777(4) 0.801(6) 0.656(2) 0.011(18) Uiso 1 1 d . . . . .
O2 O 0.7457(5) -0.0640(9) 0.4159(2) 0.073(3) Uani 1 1 d . . . . .
C73 C 0.7184(6) -0.1864(14) 0.4167(3) 0.065(4) Uani 1 1 d . . . . .
H73A H 0.669017 -0.184744 0.421998 0.078 Uiso 1 1 calc R U . . .
H73B H 0.745389 -0.234000 0.437160 0.078 Uiso 1 1 calc R U . . .
O1 O 0.5276(7) 1.1125(10) 0.8341(3) 0.104(4) Uani 1 1 d D . . . .
C70 C 0.7451(11) -0.0302(15) 0.3760(4) 0.108(7) Uani 1 1 d . . . . .
H70A H 0.781859 0.030326 0.372827 0.130 Uiso 1 1 calc R U . . .
H70B H 0.699374 0.004130 0.365981 0.130 Uiso 1 1 calc R U . . .
C65 C 0.5249(18) 1.0861(18) 0.8744(4) 0.198(15) Uani 1 1 d D . . . .
H65A H 0.571123 1.058944 0.886344 0.237 Uiso 1 1 calc R U . . .
H65B H 0.490521 1.021382 0.877417 0.237 Uiso 1 1 calc R U . . .
C72 C 0.7244(7) -0.2438(13) 0.3775(3) 0.069(4) Uani 1 1 d . . . . .
H72A H 0.752786 -0.318473 0.380250 0.083 Uiso 1 1 calc R U . . .
H72B H 0.677681 -0.264198 0.364501 0.083 Uiso 1 1 calc R U . . .
C68 C 0.5381(8) 1.2424(12) 0.8283(4) 0.082(4) Uani 1 1 d D . . . .
H68A H 0.500880 1.276417 0.809737 0.099 Uiso 1 1 calc R U . . .
H68B H 0.583937 1.258469 0.819194 0.099 Uiso 1 1 calc R U . . .
C71 C 0.7593(9) -0.1492(15) 0.3550(4) 0.090(5) Uani 1 1 d . . . . .
H71A H 0.738547 -0.146854 0.327971 0.107 Uiso 1 1 calc R U . . .
H71B H 0.809969 -0.164747 0.355850 0.107 Uiso 1 1 calc R U . . .
C67 C 0.5346(10) 1.2933(18) 0.8679(4) 0.118(7) Uani 1 1 d D . . . .
H67A H 0.582064 1.315422 0.879440 0.141 Uiso 1 1 calc R U . . .
H67B H 0.505663 1.367432 0.866225 0.141 Uiso 1 1 calc R U . . .
C66 C 0.5037(9) 1.2014(19) 0.8929(4) 0.156(12) Uani 1 1 d D . . . .
H66A H 0.452453 1.209225 0.891533 0.187 Uiso 1 1 calc R U . . .
H66B H 0.524298 1.207311 0.919945 0.187 Uiso 1 1 calc R U . . .
HB H 0.563(5) 0.201(8) 0.617(3) 0.04(2) Uiso 1 1 d . . . . .
HC H 0.671(5) 0.778(9) 0.627(3) 0.04(3) Uiso 1 1 d . . . . .
C78 C 0.354(2) 0.174(4) 0.8241(13) 0.053(11) Uiso 0.25 1 d . . P B 2
H78A H 0.367580 0.257809 0.829630 0.079 Uiso 0.25 1 calc R U P B 2
H78B H 0.395108 0.123333 0.823742 0.079 Uiso 0.25 1 calc R U P B 2
H78C H 0.325885 0.144644 0.844075 0.079 Uiso 0.25 1 calc R U P B 2
C77 C 0.241(2) 0.245(5) 0.7761(18) 0.075(16) Uiso 0.25 1 d D . P B 2
H77A H 0.218845 0.234021 0.749809 0.113 Uiso 0.25 1 calc R U P B 2
H77B H 0.253019 0.330155 0.780377 0.113 Uiso 0.25 1 calc R U P B 2
H77C H 0.208054 0.220111 0.794158 0.113 Uiso 0.25 1 calc R U P B 2
C76 C 0.284(3) 0.035(3) 0.7910(16) 0.061(14) Uiso 0.25 1 d D . P B 2
H76A H 0.264149 0.033472 0.815602 0.092 Uiso 0.25 1 calc R U P B 2
H76B H 0.324044 -0.018754 0.792101 0.092 Uiso 0.25 1 calc R U P B 2
H76C H 0.248245 0.008540 0.770575 0.092 Uiso 0.25 1 calc R U P B 2
C53A C 0.5040(9) 0.5786(11) 0.8258(4) 0.073(4) Uani 0.8 1 d D U P A 1
H53A H 0.478015 0.538248 0.803832 0.110 Uiso 0.8 1 calc R U P A 1
H53B H 0.477880 0.572078 0.848158 0.110 Uiso 0.8 1 calc R U P A 1
H53C H 0.549588 0.539889 0.831548 0.110 Uiso 0.8 1 calc R U P A 1
C52A C 0.5562(6) 0.7688(15) 0.8524(3) 0.055(3) Uani 0.8 1 d D U P A 1
H52A H 0.602183 0.730522 0.856140 0.083 Uiso 0.8 1 calc R U P A 1
H52B H 0.531134 0.752294 0.874705 0.083 Uiso 0.8 1 calc R U P A 1
H52C H 0.561631 0.856292 0.849582 0.083 Uiso 0.8 1 calc R U P A 1
C53B C 0.4552(18) 0.619(3) 0.8056(13) 0.042(8) Uiso 0.2 1 d D U P A 2
H53D H 0.418355 0.653210 0.787415 0.063 Uiso 0.2 1 calc R U P A 2
H53E H 0.435561 0.593878 0.828966 0.063 Uiso 0.2 1 calc R U P A 2
H53F H 0.475309 0.547982 0.793985 0.063 Uiso 0.2 1 calc R U P A 2
C52B C 0.5593(16) 0.679(3) 0.8532(7) 0.018(6) Uiso 0.2 1 d D U P A 2
H52D H 0.589069 0.610811 0.847855 0.027 Uiso 0.2 1 calc R U P A 2
H52E H 0.528855 0.655220 0.872484 0.027 Uiso 0.2 1 calc R U P A 2
H52F H 0.588481 0.747348 0.862923 0.027 Uiso 0.2 1 calc R U P A 2
C51B C 0.477(3) 0.839(3) 0.8236(16) 0.070(10) Uiso 0.2 1 d D U P A 2
H51D H 0.512499 0.899943 0.832577 0.105 Uiso 0.2 1 calc R U P A 2
H51E H 0.445583 0.827164 0.843169 0.105 Uiso 0.2 1 calc R U P A 2
H51F H 0.450992 0.867557 0.799811 0.105 Uiso 0.2 1 calc R U P A 2

loop_
_atom_site_aniso_label
_atom_site_aniso_U_11
_atom_site_aniso_U_22
_atom_site_aniso_U_33
_atom_site_aniso_U_23
_atom_site_aniso_U_13
_atom_site_aniso_U_12
Rh3 0.0144(3) 0.0201(3) 0.0118(3) 0.0025(2) -0.0002(2) -0.0005(2)
Rh2 0.0129(3) 0.0253(3) 0.0142(3) -0.0004(2) 0.0014(2) 0.0011(2)
Rh4 0.0142(3) 0.0407(4) 0.0148(3) 0.0040(3) 0.0035(2) 0.0009(3)
Rh1 0.0148(3) 0.0347(4) 0.0160(3) -0.0016(2) 0.0039(2) 0.0061(2)
N5 0.013(3) 0.028(3) 0.009(3) 0.001(2) 0.000(2) -0.002(2)
N9 0.022(3) 0.017(3) 0.021(3) 0.004(3) -0.006(3) -0.008(3)
N6 0.020(3) 0.027(4) 0.025(3) -0.010(3) -0.004(3) 0.002(3)
N4 0.014(3) 0.025(3) 0.015(3) 0.006(2) 0.000(2) 0.002(2)
N3 0.019(3) 0.035(4) 0.019(3) -0.011(3) 0.000(3) 0.009(3)
N8 0.018(3) 0.038(3) 0.007(3) -0.007(2) -0.007(2) 0.004(2)
N2 0.022(3) 0.021(3) 0.016(3) 0.009(2) 0.006(2) 0.004(3)
N7 0.018(3) 0.021(3) 0.009(3) 0.005(2) -0.003(2) -0.003(2)
N1 0.022(3) 0.041(4) 0.017(3) -0.004(3) 0.003(3) 0.005(3)
N11 0.022(3) 0.032(4) 0.020(3) -0.005(3) 0.003(3) 0.014(3)
N12 0.022(3) 0.038(4) 0.027(4) 0.020(3) -0.005(3) -0.010(3)
C28 0.016(3) 0.031(4) 0.008(3) 0.000(3) 0.001(3) -0.002(3)
N10 0.017(3) 0.067(5) 0.014(3) 0.007(3) 0.002(3) -0.005(3)
C17 0.019(4) 0.030(4) 0.020(4) 0.001(3) -0.008(3) -0.002(3)
C14 0.018(4) 0.030(4) 0.016(4) -0.001(3) 0.003(3) -0.002(3)
C51 0.019(4) 0.027(4) 0.009(3) -0.004(3) -0.005(3) -0.007(3)
C27 0.012(3) 0.024(4) 0.015(3) 0.004(3) -0.005(3) 0.001(3)
C49 0.018(3) 0.025(4) 0.013(3) -0.004(3) -0.006(2) -0.002(3)
C5 0.039(5) 0.025(4) 0.024(4) -0.003(3) -0.005(4) 0.003(4)
C15 0.019(4) 0.024(4) 0.021(4) -0.001(3) 0.009(3) -0.003(3)
C13 0.024(4) 0.033(5) 0.017(4) 0.000(3) 0.006(3) -0.002(3)
C60 0.021(4) 0.024(4) 0.016(4) -0.004(3) -0.007(3) 0.001(3)
C62 0.030(4) 0.018(4) 0.034(5) 0.005(3) -0.007(4) -0.009(3)
C54 0.039(5) 0.025(4) 0.028(4) 0.007(3) -0.006(4) 0.001(4)
C6 0.028(4) 0.026(4) 0.013(3) 0.005(3) -0.007(3) -0.013(3)
C63 0.027(4) 0.025(4) 0.033(5) 0.008(4) -0.007(3) -0.013(3)
C19 0.020(4) 0.023(4) 0.020(4) 0.002(3) -0.006(3) -0.001(3)
C7 0.026(4) 0.028(4) 0.020(4) 0.006(3) -0.002(3) -0.014(3)
C16 0.024(4) 0.033(5) 0.020(4) 0.007(3) 0.005(3) 0.002(3)
C48 0.018(3) 0.036(4) 0.026(4) -0.001(3) -0.003(3) 0.009(3)
C59 0.020(4) 0.029(4) 0.013(3) -0.004(3) 0.003(3) -0.002(3)
C1 0.020(4) 0.041(5) 0.031(5) -0.013(4) 0.001(3) -0.005(4)
C34 0.016(4) 0.066(6) 0.020(4) -0.006(4) -0.005(3) 0.007(4)
C4 0.023(4) 0.042(5) 0.012(4) 0.006(3) 0.003(3) -0.004(3)
C35 0.019(4) 0.068(7) 0.015(4) 0.010(4) -0.002(3) -0.012(4)
C61 0.031(4) 0.022(4) 0.032(4) 0.000(3) -0.006(4) 0.003(3)
C52 0.027(4) 0.040(5) 0.015(4) 0.011(3) -0.004(3) -0.010(4)
C46 0.025(4) 0.037(5) 0.016(4) -0.006(3) -0.002(3) 0.005(3)
C8 0.023(4) 0.056(6) 0.021(4) 0.006(4) 0.004(3) -0.009(4)
C32 0.022(4) 0.037(5) 0.024(4) -0.002(4) -0.001(3) 0.012(3)
C9 0.031(5) 0.058(6) 0.022(4) 0.001(4) 0.004(4) 0.004(4)
C30 0.020(4) 0.029(4) 0.033(5) -0.006(4) -0.007(3) -0.003(3)
C58 0.028(4) 0.035(5) 0.021(4) -0.012(3) 0.001(3) 0.003(4)
C29 0.037(5) 0.051(6) 0.051(6) -0.026(5) 0.008(4) -0.003(4)
C36 0.020(4) 0.055(6) 0.023(4) 0.013(4) 0.001(3) -0.009(4)
C33 0.020(4) 0.066(6) 0.023(4) -0.007(4) -0.003(3) 0.011(4)
C2 0.028(4) 0.043(5) 0.022(4) -0.017(4) -0.002(3) 0.007(4)
C47 0.029(4) 0.031(5) 0.029(4) -0.010(4) 0.000(3) 0.011(4)
C12 0.023(4) 0.047(5) 0.004(3) -0.003(3) 0.002(3) -0.004(4)
C18 0.040(5) 0.056(6) 0.019(4) 0.000(4) 0.006(4) -0.012(4)
C21 0.022(4) 0.069(7) 0.020(4) -0.011(4) -0.003(3) 0.016(4)
C20 0.022(4) 0.046(5) 0.022(4) 0.002(4) 0.002(3) -0.004(4)
C64 0.023(4) 0.025(4) 0.032(4) 0.011(3) 0.000(3) 0.001(3)
C26 0.018(4) 0.060(6) 0.034(5) -0.015(5) 0.010(4) -0.001(4)
C39 0.023(4) 0.084(8) 0.018(4) 0.003(5) 0.003(3) -0.011(5)
C3 0.018(4) 0.049(5) 0.018(4) -0.011(4) 0.000(3) 0.006(4)
C45 0.033(5) 0.052(6) 0.031(5) -0.010(4) 0.002(4) 0.009(4)
C31 0.033(4) 0.031(5) 0.028(4) -0.008(4) -0.004(4) 0.006(4)
C38 0.021(4) 0.074(7) 0.025(4) 0.008(5) -0.001(3) -0.012(4)
C44 0.020(4) 0.089(8) 0.025(5) -0.009(5) -0.002(4) 0.004(5)
C11 0.023(4) 0.091(8) 0.028(5) 0.017(5) 0.009(4) -0.008(5)
C53 0.019(4) 0.064(6) 0.016(4) 0.006(4) -0.003(3) 0.008(4)
C22 0.034(5) 0.075(7) 0.035(5) -0.006(5) 0.021(4) 0.000(5)
C37 0.035(5) 0.069(7) 0.038(5) 0.021(5) 0.002(4) -0.017(5)
C50 0.042(4) 0.066(5) 0.026(4) 0.010(4) 0.016(4) 0.008(4)
C10 0.058(7) 0.069(7) 0.028(5) 0.006(5) 0.012(5) -0.028(6)
C43 0.078(9) 0.147(14) 0.054(7) -0.052(8) 0.056(7) -0.054(9)
C40 0.032(5) 0.102(10) 0.037(6) -0.005(6) 0.019(4) -0.006(6)
C51A 0.022(5) 0.112(10) 0.043(7) 0.034(7) 0.012(5) 0.001(6)
C42 0.031(6) 0.150(14) 0.071(8) -0.025(9) 0.029(6) -0.007(7)
C41 0.089(10) 0.081(10) 0.071(9) -0.007(7) 0.056(8) -0.012(8)
C23 0.031(7) 0.099(14) 0.088(12) 0.013(11) 0.044(8) 0.004(8)
C24 0.085(11) 0.105(12) 0.061(9) 0.025(9) 0.062(9) 0.038(10)
C25 0.103(11) 0.095(12) 0.053(9) -0.024(8) 0.062(8) -0.022(10)
O2 0.095(7) 0.078(6) 0.046(5) -0.014(4) 0.006(4) 0.018(5)
C73 0.044(6) 0.106(11) 0.045(6) -0.022(7) 0.006(5) 0.011(7)
O1 0.134(10) 0.102(9) 0.073(7) -0.006(6) 0.004(7) 0.010(7)
C70 0.185(19) 0.096(12) 0.044(8) 0.011(8) 0.011(9) 0.069(12)
C65 0.41(5) 0.120(19) 0.058(12) -0.002(12) 0.024(19) 0.07(2)
C72 0.061(7) 0.096(10) 0.046(7) -0.013(7) -0.011(6) 0.028(7)
C68 0.072(9) 0.095(12) 0.078(10) 0.006(9) 0.006(8) -0.010(8)
C71 0.124(13) 0.102(12) 0.045(7) 0.003(7) 0.018(8) 0.051(10)
C67 0.101(13) 0.160(19) 0.084(12) -0.012(13) -0.026(11) 0.006(13)
C66 0.090(12) 0.34(4) 0.037(8) -0.014(15) -0.008(8) 0.029(18)
C53A 0.094(10) 0.079(7) 0.056(8) 0.018(7) 0.049(8) 0.005(7)
C52A 0.037(6) 0.118(10) 0.014(5) 0.001(6) 0.014(4) 0.018(7)

loop_
_atom_type_symbol
_atom_type_description
_atom_type_scat_dispersion_real
_atom_type_scat_dispersion_imag
_atom_type_scat_source
C C 0.0033 0.0016 'International Tables Vol C Tables 4.2.6.8 and 6.1.1.4'
H H 0.0000 0.0000 'International Tables Vol C Tables 4.2.6.8 and 6.1.1.4'
N N 0.0061 0.0033 'International Tables Vol C Tables 4.2.6.8 and 6.1.1.4'
O O 0.0106 0.0060 'International Tables Vol C Tables 4.2.6.8 and 6.1.1.4'
Rh Rh -1.1178 0.9187 'International Tables Vol C Tables 4.2.6.8 and 6.1.1.4'

loop_
_geom_angle_atom_site_label_1
_geom_angle_atom_site_label_2
_geom_angle_atom_site_label_3
_geom_angle
_geom_angle_site_symmetry_1
_geom_angle_site_symmetry_3
_geom_angle_publ_flag
Rh4 Rh3 HA 39(2) . . ?
Rh4 Rh3 HC 36(3) . . ?
N9 Rh3 Rh4 109.16(17) . . ?
N9 Rh3 HA 101(2) . . ?
N9 Rh3 HC 101(3) . . ?
N8 Rh3 Rh4 98.07(17) . . ?
N8 Rh3 N9 152.3(2) . . ?
N8 Rh3 HA 96(2) . . ?
N8 Rh3 HC 104(3) . . ?
N7 Rh3 Rh4 162.55(17) . . ?
N7 Rh3 N9 77.2(2) . . ?
N7 Rh3 N8 78.2(2) . . ?
N7 Rh3 HA 157(2) . . ?
N7 Rh3 HC 127(3) . . ?
HA Rh3 HC 75(4) . . ?
Rh1 Rh2 H 37(3) . . ?
Rh1 Rh2 HB 34(3) . . ?
N5 Rh2 Rh1 109.47(15) . . ?
N5 Rh2 H 111(3) . . ?
N5 Rh2 HB 105(3) . . ?
N6 Rh2 Rh1 96.71(19) . . ?
N6 Rh2 N5 153.5(2) . . ?
N6 Rh2 H 87(3) . . ?
N6 Rh2 HB 99(3) . . ?
N4 Rh2 Rh1 161.71(18) . . ?
N4 Rh2 N5 77.7(2) . . ?
N4 Rh2 N6 78.4(3) . . ?
N4 Rh2 H 157(3) . . ?
N4 Rh2 HB 129(3) . . ?
H Rh2 HB 71(4) . . ?
Rh3 Rh4 HA 35(2) . . ?
Rh3 Rh4 HC 39(3) . . ?
N11 Rh4 Rh3 101.66(18) . . ?
N11 Rh4 N12 156.2(3) . . ?
N11 Rh4 HA 108(2) . . ?
N11 Rh4 HC 98(3) . . ?
N12 Rh4 Rh3 102.1(2) . . ?
N12 Rh4 HA 92(2) . . ?
N12 Rh4 HC 100(3) . . ?
N10 Rh4 Rh3 165.35(19) . . ?
N10 Rh4 N11 78.7(3) . . ?
N10 Rh4 N12 78.8(3) . . ?
N10 Rh4 HA 131(2) . . ?
N10 Rh4 HC 156(3) . . ?
HA Rh4 HC 73(4) . . ?
Rh2 Rh1 H 32(2) . . ?
Rh2 Rh1 HB 33(3) . . ?
N3 Rh1 Rh2 101.99(19) . . ?
N3 Rh1 H 101(2) . . ?
N3 Rh1 HB 95(3) . . ?
N2 Rh1 Rh2 103.02(17) . . ?
N2 Rh1 N3 154.5(3) . . ?
N2 Rh1 H 103(2) . . ?
N2 Rh1 HB 103(3) . . ?
N1 Rh1 Rh2 167.27(19) . . ?
N1 Rh1 N3 77.9(3) . . ?
N1 Rh1 N2 78.8(3) . . ?
N1 Rh1 H 135(2) . . ?
N1 Rh1 HB 159(3) . . ?
H Rh1 HB 65(4) . . ?
C28 N5 Rh2 113.8(5) . . ?
C28 N5 C14 113.6(6) . . ?
C14 N5 Rh2 132.5(4) . . ?
C60 N9 Rh3 114.3(5) . . ?
C60 N9 C62 112.6(6) . . ?
C62 N9 Rh3 132.6(5) . . ?
C17 N6 Rh2 115.8(5) . . ?
C17 N6 C32 118.1(7) . . ?
C32 N6 Rh2 126.1(6) . . ?
C27 N4 Rh2 121.0(5) . . ?
C19 N4 Rh2 119.4(5) . . ?
C19 N4 C27 119.4(6) . . ?
C1 N3 Rh1 115.9(6) . . ?
C1 N3 C30 118.6(7) . . ?
C30 N3 Rh1 125.2(5) . . ?
C49 N8 Rh3 116.5(5) . . ?
C49 N8 C48 117.8(7) . . ?
C48 N8 Rh3 125.5(5) . . ?
C16 N2 Rh1 122.8(5) . . ?
C4 N2 Rh1 117.0(5) . . ?
C4 N2 C16 120.2(7) . . ?
C51 N7 Rh3 118.9(5) . . ?
C59 N7 Rh3 120.5(5) . . ?
C59 N7 C51 120.5(6) . . ?
C2 N1 Rh1 119.1(6) . . ?
C3 N1 Rh1 119.5(5) . . ?
C3 N1 C2 121.3(7) . . ?
C46 N11 Rh4 124.6(5) . . ?
C33 N11 Rh4 115.3(6) . . ?
C33 N11 C46 120.0(7) . . ?
C36 N12 Rh4 114.9(6) . . ?
C36 N12 C64 121.5(7) . . ?
C64 N12 Rh4 123.4(5) . . ?
N5 C28 C27 116.0(7) . . ?
N5 C28 C13 123.4(7) . . ?
C27 C28 C13 120.5(6) . . ?
C34 N10 Rh4 118.9(6) . . ?
C34 N10 C35 122.6(7) . . ?
C35 N10 Rh4 118.1(6) . . ?
N6 C17 C5 125.0(7) . . ?
N6 C17 C19 113.7(7) . . ?
C19 C17 C5 121.3(7) . . ?
N5 C14 H14A 108.9 . . ?
N5 C14 H14B 108.9 . . ?
N5 C14 C15 113.3(6) . . ?
H14A C14 H14B 107.7 . . ?
C15 C14 H14A 108.9 . . ?
C15 C14 H14B 108.9 . . ?
N7 C51 C49 111.3(6) . . ?
N7 C51 C52 119.2(7) . . ?
C52 C51 C49 129.3(7) . . ?
N4 C27 C28 111.0(6) . . ?
C12 C27 N4 119.9(7) . . ?
C12 C27 C28 129.1(7) . . ?
N8 C49 C51 114.1(7) . . ?
N8 C49 C54 125.7(7) . . ?
C51 C49 C54 120.1(7) . . ?
C17 C5 H5A 109.5 . . ?
C17 C5 H5B 109.5 . . ?
C17 C5 H5C 109.5 . . ?
H5A C5 H5B 109.5 . . ?
H5A C5 H5C 109.5 . . ?
H5B C5 H5C 109.5 . . ?
C14 C15 H15A 109.4 . . ?
C14 C15 H15B 109.4 . . ?
C14 C15 C16 111.1(6) . . ?
H15A C15 H15B 108.0 . . ?
C16 C15 H15A 109.4 . . ?
C16 C15 H15B 109.4 . . ?
C28 C13 H13A 109.5 . . ?
C28 C13 H13B 109.5 . . ?
C28 C13 H13C 109.5 . . ?
H13A C13 H13B 109.5 . . ?
H13A C13 H13C 109.5 . . ?
H13B C13 H13C 109.5 . . ?
N9 C60 C59 115.0(7) . . ?
N9 C60 C61 124.1(7) . . ?
C59 C60 C61 120.8(7) . . ?
N9 C62 H62A 109.3 . . ?
N9 C62 H62B 109.3 . . ?
N9 C62 C63 111.7(7) . . ?
H62A C62 H62B 107.9 . . ?
C63 C62 H62A 109.3 . . ?
C63 C62 H62B 109.3 . . ?
C49 C54 H54A 109.5 . . ?
C49 C54 H54B 109.5 . . ?
C49 C54 H54C 109.5 . . ?
H54A C54 H54B 109.5 . . ?
H54A C54 H54C 109.5 . . ?
H54B C54 H54C 109.5 . . ?
C19 C6 H6 118.8 . . ?
C19 C6 C7 122.3(7) . . ?
C7 C6 H6 118.8 . . ?
C62 C63 H63A 109.2 . . ?
C62 C63 H63B 109.2 . . ?
C62 C63 C64 112.0(7) . . ?
H63A C63 H63B 107.9 . . ?
C64 C63 H63A 109.2 . . ?
C64 C63 H63B 109.2 . . ?
N4 C19 C17 111.5(7) . . ?
C6 C19 N4 119.6(7) . . ?
C6 C19 C17 128.6(7) . . ?
C6 C7 C8 123.3(7) . . ?
C6 C7 C12 116.3(7) . . ?
C12 C7 C8 120.4(8) . . ?
N2 C16 C15 111.5(6) . . ?
N2 C16 H16A 109.3 . . ?
N2 C16 H16B 109.3 . . ?
C15 C16 H16A 109.3 . . ?
C15 C16 H16B 109.3 . . ?
H16A C16 H16B 108.0 . . ?
N8 C48 H48A 108.8 . . ?
N8 C48 H48B 108.8 . . ?
N8 C48 C47 114.0(6) . . ?
H48A C48 H48B 107.6 . . ?
C47 C48 H48A 108.8 . . ?
C47 C48 H48B 108.8 . . ?
N7 C59 C60 112.3(6) . . ?
N7 C59 C58 119.8(7) . . ?
C58 C59 C60 127.6(7) . . ?
N3 C1 C29 124.5(8) . . ?
N3 C1 C2 114.2(8) . . ?
C2 C1 C29 121.3(8) . . ?
N10 C34 C33 111.7(7) . . ?
N10 C34 C44 117.7(9) . . ?
C44 C34 C33 130.6(10) . . ?
N2 C4 C18 125.0(8) . . ?
N2 C4 C3 113.1(7) . . ?
C3 C4 C18 121.9(7) . . ?
N10 C35 C36 113.2(7) . . ?
N10 C35 C38 119.0(9) . . ?
C36 C35 C38 127.9(9) . . ?
C60 C61 H61A 109.5 . . ?
C60 C61 H61B 109.5 . . ?
C60 C61 H61C 109.5 . . ?
H61A C61 H61B 109.5 . . ?
H61A C61 H61C 109.5 . . ?
H61B C61 H61C 109.5 . . ?
C51 C52 H52 119.5 . . ?
C51 C52 C53 121.0(8) . . ?
C53 C52 H52 119.5 . . ?
N11 C46 H46A 108.8 . . ?
N11 C46 H46B 108.8 . . ?
N11 C46 C47 113.7(7) . . ?
H46A C46 H46B 107.7 . . ?
C47 C46 H46A 108.8 . . ?
C47 C46 H46B 108.8 . . ?
C7 C8 C10 110.9(8) . . ?
C9 C8 C7 107.6(7) . . ?
C9 C8 C10 107.4(8) . . ?
C11 C8 C7 110.7(7) . . ?
C11 C8 C9 110.4(8) . . ?
C11 C8 C10 109.8(8) . . ?
N6 C32 H32A 108.8 . . ?
N6 C32 H32B 108.8 . . ?
N6 C32 C31 113.8(6) . . ?
H32A C32 H32B 107.7 . . ?
C31 C32 H32A 108.8 . . ?
C31 C32 H32B 108.8 . . ?
C8 C9 H9A 109.5 . . ?
C8 C9 H9B 109.5 . . ?
C8 C9 H9C 109.5 . . ?
H9A C9 H9B 109.5 . . ?
H9A C9 H9C 109.5 . . ?
H9B C9 H9C 109.5 . . ?
N3 C30 H30A 108.9 . . ?
N3 C30 H30B 108.9 . . ?
N3 C30 C31 113.4(6) . . ?
H30A C30 H30B 107.7 . . ?
C31 C30 H30A 108.9 . . ?
C31 C30 H30B 108.9 . . ?
C59 C58 H58 119.1 . . ?
C53 C58 C59 121.7(8) . . ?
C53 C58 H58 119.1 . . ?
C1 C29 H29A 109.5 . . ?
C1 C29 H29B 109.5 . . ?
C1 C29 H29C 109.5 . . ?
H29A C29 H29B 109.5 . . ?
H29A C29 H29C 109.5 . . ?
H29B C29 H29C 109.5 . . ?
N12 C36 C35 114.4(8) . . ?
N12 C36 C37 123.3(9) . . ?
C35 C36 C37 122.3(8) . . ?
N11 C33 C34 114.8(9) . . ?
N11 C33 C45 123.4(9) . . ?
C34 C33 C45 121.8(8) . . ?
N1 C2 C1 112.1(7) . . ?
N1 C2 C26 118.0(9) . . ?
C1 C2 C26 129.9(8) . . ?
C48 C47 C46 112.6(7) . . ?
C48 C47 H47A 109.1 . . ?
C48 C47 H47B 109.1 . . ?
C46 C47 H47A 109.1 . . ?
C46 C47 H47B 109.1 . . ?
H47A C47 H47B 107.8 . . ?
C27 C12 C7 122.4(8) . . ?
C27 C12 H12 118.8 . . ?
C7 C12 H12 118.8 . . ?
C4 C18 H18A 109.5 . . ?
C4 C18 H18B 109.5 . . ?
C4 C18 H18C 109.5 . . ?
H18A C18 H18B 109.5 . . ?
H18A C18 H18C 109.5 . . ?
H18B C18 H18C 109.5 . . ?
C20 C21 C22 120.8(9) . . ?
C26 C21 C20 119.1(8) . . ?
C26 C21 C22 120.1(8) . . ?
C21 C20 H20 119.8 . . ?
C21 C20 C3 120.3(9) . . ?
C3 C20 H20 119.8 . . ?
N12 C64 C63 111.6(6) . . ?
N12 C64 H64A 109.3 . . ?
N12 C64 H64B 109.3 . . ?
C63 C64 H64A 109.3 . . ?
C63 C64 H64B 109.3 . . ?
H64A C64 H64B 108.0 . . ?
C2 C26 H26 119.2 . . ?
C21 C26 C2 121.6(9) . . ?
C21 C26 H26 119.2 . . ?
C38 C39 C44 121.0(8) . . ?
C38 C39 C40 120.4(9) . . ?
C44 C39 C40 118.5(10) . . ?
N1 C3 C4 111.3(7) . . ?
N1 C3 C20 119.7(8) . . ?
C20 C3 C4 129.0(9) . . ?
C33 C45 H45A 109.5 . . ?
C33 C45 H45B 109.5 . . ?
C33 C45 H45C 109.5 . . ?
H45A C45 H45B 109.5 . . ?
H45A C45 H45C 109.5 . . ?
H45B C45 H45C 109.5 . . ?
C32 C31 H31A 109.0 . . ?
C32 C31 H31B 109.0 . . ?
C30 C31 C32 112.7(7) . . ?
C30 C31 H31A 109.0 . . ?
C30 C31 H31B 109.0 . . ?
H31A C31 H31B 107.8 . . ?
C35 C38 H38 120.6 . . ?
C39 C38 C35 118.7(9) . . ?
C39 C38 H38 120.6 . . ?
C34 C44 H44 119.5 . . ?
C39 C44 C34 120.9(10) . . ?
C39 C44 H44 119.5 . . ?
C8 C11 H11A 109.5 . . ?
C8 C11 H11B 109.5 . . ?
C8 C11 H11C 109.5 . . ?
H11A C11 H11B 109.5 . . ?
H11A C11 H11C 109.5 . . ?
H11B C11 H11C 109.5 . . ?
C52 C53 C50 120.3(8) . . ?
C58 C53 C52 117.7(7) . . ?
C58 C53 C50 121.8(8) . . ?
C21 C22 C78 110.0(17) . . ?
C23 C22 C21 107.3(8) . . ?
C23 C22 C25 106.1(13) . . ?
C24 C22 C21 111.5(9) . . ?
C24 C22 C23 112.3(13) . . ?
C24 C22 C25 108.4(13) . . ?
C25 C22 C21 111.2(9) . . ?
C77 C22 C21 115(2) . . ?
C77 C22 C78 118(3) . . ?
C77 C22 C76 107(3) . . ?
C76 C22 C21 112(2) . . ?
C76 C22 C78 91(3) . . ?
C36 C37 H37A 109.5 . . ?
C36 C37 H37B 109.5 . . ?
C36 C37 H37C 109.5 . . ?
H37A C37 H37B 109.5 . . ?
H37A C37 H37C 109.5 . . ?
H37B C37 H37C 109.5 . . ?
C53 C50 C53A 112.2(8) . . ?
C53 C50 C53B 110.6(19) . . ?
C51A C50 C53 110.0(7) . . ?
C51A C50 C53A 111.0(10) . . ?
C51A C50 C52A 111.6(9) . . ?
C52A C50 C53 107.8(8) . . ?
C52A C50 C53A 104.1(10) . . ?
C52B C50 C53 111.9(15) . . ?
C52B C50 C53B 109.3(19) . . ?
C52B C50 C51B 108(2) . . ?
C51B C50 C53 109(2) . . ?
C51B C50 C53B 108(2) . . ?
C8 C10 H10A 109.5 . . ?
C8 C10 H10B 109.5 . . ?
C8 C10 H10C 109.5 . . ?
H10A C10 H10B 109.5 . . ?
H10A C10 H10C 109.5 . . ?
H10B C10 H10C 109.5 . . ?
H43A C43 H43B 109.5 . . ?
H43A C43 H43C 109.5 . . ?
H43B C43 H43C 109.5 . . ?
C40 C43 H43A 109.5 . . ?
C40 C43 H43B 109.5 . . ?
C40 C43 H43C 109.5 . . ?
C43 C40 C39 109.8(8) . . ?
C43 C40 C41 106.1(11) . . ?
C42 C40 C39 110.1(9) . . ?
C42 C40 C43 112.4(11) . . ?
C42 C40 C41 107.2(10) . . ?
C41 C40 C39 111.1(9) . . ?
C50 C51A H51A 109.5 . . ?
C50 C51A H51B 109.5 . . ?
C50 C51A H51C 109.5 . . ?
H51A C51A H51B 109.5 . . ?
H51A C51A H51C 109.5 . . ?
H51B C51A H51C 109.5 . . ?
C40 C42 H42A 109.5 . . ?
C40 C42 H42B 109.5 . . ?
C40 C42 H42C 109.5 . . ?
H42A C42 H42B 109.5 . . ?
H42A C42 H42C 109.5 . . ?
H42B C42 H42C 109.5 . . ?
C40 C41 H41A 109.5 . . ?
C40 C41 H41B 109.5 . . ?
C40 C41 H41C 109.5 . . ?
H41A C41 H41B 109.5 . . ?
H41A C41 H41C 109.5 . . ?
H41B C41 H41C 109.5 . . ?
C22 C23 H23A 109.5 . . ?
C22 C23 H23B 109.5 . . ?
C22 C23 H23C 109.5 . . ?
H23A C23 H23B 109.5 . . ?
H23A C23 H23C 109.5 . . ?
H23B C23 H23C 109.5 . . ?
C22 C24 H24A 109.5 . . ?
C22 C24 H24B 109.5 . . ?
C22 C24 H24C 109.5 . . ?
H24A C24 H24B 109.5 . . ?
H24A C24 H24C 109.5 . . ?
H24B C24 H24C 109.5 . . ?
C22 C25 H25A 109.5 . . ?
C22 C25 H25B 109.5 . . ?
C22 C25 H25C 109.5 . . ?
H25A C25 H25B 109.5 . . ?
H25A C25 H25C 109.5 . . ?
H25B C25 H25C 109.5 . . ?
C70 O2 C73 107.1(11) . . ?
O2 C73 H73A 110.2 . . ?
O2 C73 H73B 110.2 . . ?
O2 C73 C72 107.7(11) . . ?
H73A C73 H73B 108.5 . . ?
C72 C73 H73A 110.2 . . ?
C72 C73 H73B 110.2 . . ?
C65 O1 C68 110.6(13) . . ?
O2 C70 H70A 110.8 . . ?
O2 C70 H70B 110.8 . . ?
O2 C70 C71 104.9(11) . . ?
H70A C70 H70B 108.8 . . ?
C71 C70 H70A 110.8 . . ?
C71 C70 H70B 110.8 . . ?
O1 C65 H65A 110.3 . . ?
O1 C65 H65B 110.3 . . ?
O1 C65 C66 106.9(13) . . ?
H65A C65 H65B 108.6 . . ?
C66 C65 H65A 110.3 . . ?
C66 C65 H65B 110.3 . . ?
C73 C72 H72A 110.7 . . ?
C73 C72 H72B 110.7 . . ?
H72A C72 H72B 108.8 . . ?
C71 C72 C73 105.3(12) . . ?
C71 C72 H72A 110.7 . . ?
C71 C72 H72B 110.7 . . ?
O1 C68 H68A 111.2 . . ?
O1 C68 H68B 111.2 . . ?
O1 C68 C67 102.6(12) . . ?
H68A C68 H68B 109.2 . . ?
C67 C68 H68A 111.2 . . ?
C67 C68 H68B 111.2 . . ?
C70 C71 H71A 111.1 . . ?
C70 C71 H71B 111.1 . . ?
C72 C71 C70 103.2(12) . . ?
C72 C71 H71A 111.1 . . ?
C72 C71 H71B 111.1 . . ?
H71A C71 H71B 109.1 . . ?
C68 C67 H67A 109.6 . . ?
C68 C67 H67B 109.6 . . ?
H67A C67 H67B 108.2 . . ?
C66 C67 C68 110.1(13) . . ?
C66 C67 H67A 109.6 . . ?
C66 C67 H67B 109.6 . . ?
C65 C66 H66A 111.7 . . ?
C65 C66 H66B 111.7 . . ?
C67 C66 C65 100.2(15) . . ?
C67 C66 H66A 111.7 . . ?
C67 C66 H66B 111.7 . . ?
H66A C66 H66B 109.5 . . ?
C22 C78 H78A 109.5 . . ?
C22 C78 H78B 109.5 . . ?
C22 C78 H78C 109.5 . . ?
H78A C78 H78B 109.5 . . ?
H78A C78 H78C 109.5 . . ?
H78B C78 H78C 109.5 . . ?
C22 C77 H77A 109.5 . . ?
C22 C77 H77B 109.5 . . ?
C22 C77 H77C 109.5 . . ?
H77A C77 H77B 109.5 . . ?
H77A C77 H77C 109.5 . . ?
H77B C77 H77C 109.5 . . ?
C22 C76 H76A 109.5 . . ?
C22 C76 H76B 109.5 . . ?
C22 C76 H76C 109.5 . . ?
H76A C76 H76B 109.5 . . ?
H76A C76 H76C 109.5 . . ?
H76B C76 H76C 109.5 . . ?
C50 C53A H53A 109.5 . . ?
C50 C53A H53B 109.5 . . ?
C50 C53A H53C 109.5 . . ?
H53A C53A H53B 109.5 . . ?
H53A C53A H53C 109.5 . . ?
H53B C53A H53C 109.5 . . ?
C50 C52A H52A 109.5 . . ?
C50 C52A H52B 109.5 . . ?
C50 C52A H52C 109.5 . . ?
H52A C52A H52B 109.5 . . ?
H52A C52A H52C 109.5 . . ?
H52B C52A H52C 109.5 . . ?
C50 C53B H53D 109.5 . . ?
C50 C53B H53E 109.5 . . ?
C50 C53B H53F 109.5 . . ?
H53D C53B H53E 109.5 . . ?
H53D C53B H53F 109.5 . . ?
H53E C53B H53F 109.5 . . ?
C50 C52B H52D 109.5 . . ?
C50 C52B H52E 109.5 . . ?
C50 C52B H52F 109.5 . . ?
H52D C52B H52E 109.5 . . ?
H52D C52B H52F 109.5 . . ?
H52E C52B H52F 109.5 . . ?
C50 C51B H51D 109.5 . . ?
C50 C51B H51E 109.5 . . ?
C50 C51B H51F 109.5 . . ?
H51D C51B H51E 109.5 . . ?
H51D C51B H51F 109.5 . . ?
H51E C51B H51F 109.5 . . ?

loop_
_geom_bond_atom_site_label_1
_geom_bond_atom_site_label_2
_geom_bond_distance
_geom_bond_site_symmetry_2
_geom_bond_publ_flag
Rh3 Rh4 2.8238(8) . ?
Rh3 N9 2.110(6) . ?
Rh3 N8 2.002(7) . ?
Rh3 N7 1.924(6) . ?
Rh3 HA 1.69(7) . ?
Rh3 HC 1.83(9) . ?
Rh2 Rh1 2.8289(8) . ?
Rh2 N5 2.111(6) . ?
Rh2 N6 2.029(7) . ?
Rh2 N4 1.912(6) . ?
Rh2 H 1.60(8) . ?
Rh2 HB 1.69(9) . ?
Rh4 N11 2.017(7) . ?
Rh4 N12 2.033(7) . ?
Rh4 N10 1.920(6) . ?
Rh4 HA 1.86(7) . ?
Rh4 HC 1.74(9) . ?
Rh1 N3 2.034(7) . ?
Rh1 N2 1.997(6) . ?
Rh1 N1 1.910(6) . ?
Rh1 H 1.83(8) . ?
Rh1 HB 1.70(9) . ?
N5 C28 1.330(9) . ?
N5 C14 1.486(10) . ?
N9 C60 1.329(10) . ?
N9 C62 1.497(9) . ?
N6 C17 1.349(10) . ?
N6 C32 1.468(10) . ?
N4 C27 1.396(9) . ?
N4 C19 1.386(10) . ?
N3 C1 1.343(10) . ?
N3 C30 1.472(11) . ?
N8 C49 1.342(10) . ?
N8 C48 1.494(9) . ?
N2 C16 1.463(10) . ?
N2 C4 1.327(9) . ?
N7 C51 1.387(10) . ?
N7 C59 1.370(10) . ?
N1 C2 1.400(10) . ?
N1 C3 1.363(12) . ?
N11 C46 1.469(11) . ?
N11 C33 1.341(10) . ?
N12 C36 1.347(10) . ?
N12 C64 1.421(11) . ?
C28 C27 1.443(10) . ?
C28 C13 1.504(11) . ?
N10 C34 1.376(12) . ?
N10 C35 1.382(12) . ?
C17 C5 1.487(11) . ?
C17 C19 1.442(11) . ?
C14 H14A 0.9700 . ?
C14 H14B 0.9700 . ?
C14 C15 1.511(9) . ?
C51 C49 1.423(10) . ?
C51 C52 1.390(10) . ?
C27 C12 1.358(10) . ?
C49 C54 1.510(11) . ?
C5 H5A 0.9600 . ?
C5 H5B 0.9600 . ?
C5 H5C 0.9600 . ?
C15 H15A 0.9700 . ?
C15 H15B 0.9700 . ?
C15 C16 1.538(10) . ?
C13 H13A 0.9600 . ?
C13 H13B 0.9600 . ?
C13 H13C 0.9600 . ?
C60 C59 1.438(11) . ?
C60 C61 1.510(11) . ?
C62 H62A 0.9700 . ?
C62 H62B 0.9700 . ?
C62 C63 1.498(12) . ?
C54 H54A 0.9600 . ?
C54 H54B 0.9600 . ?
C54 H54C 0.9600 . ?
C6 H6 0.9300 . ?
C6 C19 1.372(11) . ?
C6 C7 1.399(12) . ?
C63 H63A 0.9700 . ?
C63 H63B 0.9700 . ?
C63 C64 1.542(11) . ?
C7 C8 1.534(11) . ?
C7 C12 1.402(11) . ?
C16 H16A 0.9700 . ?
C16 H16B 0.9700 . ?
C48 H48A 0.9700 . ?
C48 H48B 0.9700 . ?
C48 C47 1.523(11) . ?
C59 C58 1.389(11) . ?
C1 C29 1.497(12) . ?
C1 C2 1.405(13) . ?
C34 C33 1.426(14) . ?
C34 C44 1.399(12) . ?
C4 C18 1.478(13) . ?
C4 C3 1.463(12) . ?
C35 C36 1.409(14) . ?
C35 C38 1.423(12) . ?
C61 H61A 0.9600 . ?
C61 H61B 0.9600 . ?
C61 H61C 0.9600 . ?
C52 H52 0.9300 . ?
C52 C53 1.408(13) . ?
C46 H46A 0.9700 . ?
C46 H46B 0.9700 . ?
C46 C47 1.526(11) . ?
C8 C9 1.524(11) . ?
C8 C11 1.512(13) . ?
C8 C10 1.546(14) . ?
C32 H32A 0.9700 . ?
C32 H32B 0.9700 . ?
C32 C31 1.534(11) . ?
C9 H9A 0.9600 . ?
C9 H9B 0.9600 . ?
C9 H9C 0.9600 . ?
C30 H30A 0.9700 . ?
C30 H30B 0.9700 . ?
C30 C31 1.516(11) . ?
C58 H58 0.9300 . ?
C58 C53 1.373(13) . ?
C29 H29A 0.9600 . ?
C29 H29B 0.9600 . ?
C29 H29C 0.9600 . ?
C36 C37 1.496(13) . ?
C33 C45 1.504(13) . ?
C2 C26 1.411(12) . ?
C47 H47A 0.9700 . ?
C47 H47B 0.9700 . ?
C12 H12 0.9300 . ?
C18 H18A 0.9600 . ?
C18 H18B 0.9600 . ?
C18 H18C 0.9600 . ?
C21 C20 1.400(13) . ?
C21 C26 1.366(14) . ?
C21 C22 1.543(12) . ?
C20 H20 0.9300 . ?
C20 C3 1.402(11) . ?
C64 H64A 0.9700 . ?
C64 H64B 0.9700 . ?
C26 H26 0.9300 . ?
C39 C38 1.373(15) . ?
C39 C44 1.388(15) . ?
C39 C40 1.564(12) . ?
C45 H45A 0.9600 . ?
C45 H45B 0.9600 . ?
C45 H45C 0.9600 . ?
C31 H31A 0.9700 . ?
C31 H31B 0.9700 . ?
C38 H38 0.9300 . ?
C44 H44 0.9300 . ?
C11 H11A 0.9600 . ?
C11 H11B 0.9600 . ?
C11 H11C 0.9600 . ?
C53 C50 1.536(11) . ?
C22 C23 1.521(9) . ?
C22 C24 1.476(14) . ?
C22 C25 1.529(19) . ?
C22 C78 1.60(4) . ?
C22 C77 1.50(2) . ?
C22 C76 1.53(2) . ?
C37 H37A 0.9600 . ?
C37 H37B 0.9600 . ?
C37 H37C 0.9600 . ?
C50 C51A 1.509(8) . ?
C50 C53A 1.555(10) . ?
C50 C52A 1.514(11) . ?
C50 C53B 1.558(15) . ?
C50 C52B 1.514(14) . ?
C50 C51B 1.535(14) . ?
C10 H10A 0.9600 . ?
C10 H10B 0.9600 . ?
C10 H10C 0.9600 . ?
C43 H43A 0.9600 . ?
C43 H43B 0.9600 . ?
C43 H43C 0.9600 . ?
C43 C40 1.506(9) . ?
C40 C42 1.493(16) . ?
C40 C41 1.535(17) . ?
C51A H51A 0.9600 . ?
C51A H51B 0.9600 . ?
C51A H51C 0.9600 . ?
C42 H42A 0.9600 . ?
C42 H42B 0.9600 . ?
C42 H42C 0.9600 . ?
C41 H41A 0.9600 . ?
C41 H41B 0.9600 . ?
C41 H41C 0.9600 . ?
C23 H23A 0.9600 . ?
C23 H23B 0.9600 . ?
C23 H23C 0.9600 . ?
C24 H24A 0.9600 . ?
C24 H24B 0.9600 . ?
C24 H24C 0.9600 . ?
C25 H25A 0.9600 . ?
C25 H25B 0.9600 . ?
C25 H25C 0.9600 . ?
O2 C73 1.425(16) . ?
O2 C70 1.420(15) . ?
C73 H73A 0.9700 . ?
C73 H73B 0.9700 . ?
C73 C72 1.501(15) . ?
O1 C65 1.420(9) . ?
O1 C68 1.437(9) . ?
C70 H70A 0.9700 . ?
C70 H70B 0.9700 . ?
C70 C71 1.515(19) . ?
C65 H65A 0.9700 . ?
C65 H65B 0.9700 . ?
C65 C66 1.477(10) . ?
C72 H72A 0.9700 . ?
C72 H72B 0.9700 . ?
C72 C71 1.48(2) . ?
C68 H68A 0.9700 . ?
C68 H68B 0.9700 . ?
C68 C67 1.477(9) . ?
C71 H71A 0.9700 . ?
C71 H71B 0.9700 . ?
C67 H67A 0.9700 . ?
C67 H67B 0.9700 . ?
C67 C66 1.477(10) . ?
C66 H66A 0.9700 . ?
C66 H66B 0.9700 . ?
C78 H78A 0.9600 . ?
C78 H78B 0.9600 . ?
C78 H78C 0.9600 . ?
C77 H77A 0.9600 . ?
C77 H77B 0.9600 . ?
C77 H77C 0.9600 . ?
C76 H76A 0.9600 . ?
C76 H76B 0.9600 . ?
C76 H76C 0.9600 . ?
C53A H53A 0.9600 . ?
C53A H53B 0.9600 . ?
C53A H53C 0.9600 . ?
C52A H52A 0.9600 . ?
C52A H52B 0.9600 . ?
C52A H52C 0.9600 . ?
C53B H53D 0.9600 . ?
C53B H53E 0.9600 . ?
C53B H53F 0.9600 . ?
C52B H52D 0.9600 . ?
C52B H52E 0.9600 . ?
C52B H52F 0.9600 . ?
C51B H51D 0.9600 . ?
C51B H51E 0.9600 . ?
C51B H51F 0.9600 . ?

loop_
_geom_torsion_atom_site_label_1
_geom_torsion_atom_site_label_2
_geom_torsion_atom_site_label_3
_geom_torsion_atom_site_label_4
_geom_torsion
_geom_torsion_site_symmetry_1
_geom_torsion_site_symmetry_2
_geom_torsion_site_symmetry_3
_geom_torsion_site_symmetry_4
_geom_torsion_publ_flag
Rh3 N9 C60 C59 3.2(8) . . . . ?
Rh3 N9 C60 C61 179.2(5) . . . . ?
Rh3 N9 C62 C63 6.8(10) . . . . ?
Rh3 N8 C49 C51 -6.4(7) . . . . ?
Rh3 N8 C49 C54 176.2(6) . . . . ?
Rh3 N8 C48 C47 -102.7(7) . . . . ?
Rh3 N7 C51 C49 7.7(7) . . . . ?
Rh3 N7 C51 C52 -177.1(5) . . . . ?
Rh3 N7 C59 C60 -8.7(8) . . . . ?
Rh3 N7 C59 C58 176.6(5) . . . . ?
Rh2 N5 C28 C27 -4.9(7) . . . . ?
Rh2 N5 C28 C13 178.8(5) . . . . ?
Rh2 N5 C14 C15 -3.2(9) . . . . ?
Rh2 N6 C17 C5 -175.4(6) . . . . ?
Rh2 N6 C17 C19 6.4(8) . . . . ?
Rh2 N6 C32 C31 103.9(8) . . . . ?
Rh2 N4 C27 C28 5.8(7) . . . . ?
Rh2 N4 C27 C12 -176.8(5) . . . . ?
Rh2 N4 C19 C17 -9.6(8) . . . . ?
Rh2 N4 C19 C6 176.2(5) . . . . ?
Rh4 N11 C46 C47 -98.5(7) . . . . ?
Rh4 N11 C33 C34 -5.2(9) . . . . ?
Rh4 N11 C33 C45 174.9(6) . . . . ?
Rh4 N12 C36 C35 6.0(9) . . . . ?
Rh4 N12 C36 C37 -173.1(6) . . . . ?
Rh4 N12 C64 C63 73.1(8) . . . . ?
Rh4 N10 C34 C33 7.2(9) . . . . ?
Rh4 N10 C34 C44 -173.3(6) . . . . ?
Rh4 N10 C35 C36 -4.9(9) . . . . ?
Rh4 N10 C35 C38 175.2(6) . . . . ?
Rh1 N3 C1 C29 -175.5(7) . . . . ?
Rh1 N3 C1 C2 5.8(9) . . . . ?
Rh1 N3 C30 C31 97.4(7) . . . . ?
Rh1 N2 C16 C15 -73.9(7) . . . . ?
Rh1 N2 C4 C18 177.6(6) . . . . ?
Rh1 N2 C4 C3 -2.6(8) . . . . ?
Rh1 N1 C2 C1 -7.4(9) . . . . ?
Rh1 N1 C2 C26 175.9(6) . . . . ?
Rh1 N1 C3 C4 4.7(8) . . . . ?
Rh1 N1 C3 C20 -176.5(6) . . . . ?
N5 C28 C27 N4 -0.1(8) . . . . ?
N5 C28 C27 C12 -177.1(7) . . . . ?
N5 C14 C15 C16 -78.2(8) . . . . ?
N9 C60 C59 N7 2.9(9) . . . . ?
N9 C60 C59 C58 177.1(7) . . . . ?
N9 C62 C63 C64 78.0(8) . . . . ?
N6 C17 C19 N4 1.5(9) . . . . ?
N6 C17 C19 C6 175.1(7) . . . . ?
N6 C32 C31 C30 -58.5(10) . . . . ?
N4 C27 C12 C7 0.0(11) . . . . ?
N3 C1 C2 N1 0.6(10) . . . . ?
N3 C1 C2 C26 176.8(8) . . . . ?
N3 C30 C31 C32 -55.7(9) . . . . ?
N8 C48 C47 C46 57.0(9) . . . . ?
N2 C4 C3 N1 -1.2(9) . . . . ?
N2 C4 C3 C20 -179.8(7) . . . . ?
N7 C51 C49 N8 -0.5(8) . . . . ?
N7 C51 C49 C54 177.0(6) . . . . ?
N7 C51 C52 C53 2.3(11) . . . . ?
N7 C59 C58 C53 -1.4(11) . . . . ?
N1 C2 C26 C21 0.1(12) . . . . ?
N11 C46 C47 C48 57.5(9) . . . . ?
C28 N5 C14 C15 -179.1(6) . . . . ?
C28 C27 C12 C7 176.9(7) . . . . ?
N10 C34 C33 N11 -0.9(10) . . . . ?
N10 C34 C33 C45 179.0(7) . . . . ?
N10 C34 C44 C39 -1.9(12) . . . . ?
N10 C35 C36 N12 -1.0(10) . . . . ?
N10 C35 C36 C37 178.1(7) . . . . ?
N10 C35 C38 C39 -1.9(12) . . . . ?
C17 N6 C32 C31 -78.6(9) . . . . ?
C14 N5 C28 C27 171.9(6) . . . . ?
C14 N5 C28 C13 -4.5(9) . . . . ?
C14 C15 C16 N2 135.4(7) . . . . ?
C51 N7 C59 C60 175.2(6) . . . . ?
C51 N7 C59 C58 0.5(10) . . . . ?
C51 C52 C53 C58 -3.1(11) . . . . ?
C51 C52 C53 C50 -177.8(7) . . . . ?
C27 N4 C19 C17 175.5(6) . . . . ?
C27 N4 C19 C6 1.3(10) . . . . ?
C49 N8 C48 C47 81.3(8) . . . . ?
C49 C51 C52 C53 176.5(7) . . . . ?
C5 C17 C19 N4 -176.8(6) . . . . ?
C5 C17 C19 C6 -3.3(12) . . . . ?
C13 C28 C27 N4 176.4(6) . . . . ?
C13 C28 C27 C12 -0.7(11) . . . . ?
C60 N9 C62 C63 178.0(6) . . . . ?
C60 C59 C58 C53 -175.3(7) . . . . ?
C62 N9 C60 C59 -169.7(6) . . . . ?
C62 N9 C60 C61 6.3(10) . . . . ?
C62 C63 C64 N12 -136.7(7) . . . . ?
C6 C7 C8 C9 -110.8(9) . . . . ?
C6 C7 C8 C11 128.5(9) . . . . ?
C6 C7 C8 C10 6.4(11) . . . . ?
C6 C7 C12 C27 2.4(11) . . . . ?
C19 N4 C27 C28 -179.3(6) . . . . ?
C19 N4 C27 C12 -2.0(10) . . . . ?
C19 C6 C7 C8 176.5(7) . . . . ?
C19 C6 C7 C12 -3.0(11) . . . . ?
C7 C6 C19 N4 1.2(11) . . . . ?
C7 C6 C19 C17 -171.9(7) . . . . ?
C16 N2 C4 C18 -3.2(11) . . . . ?
C16 N2 C4 C3 176.7(6) . . . . ?
C48 N8 C49 C51 169.9(6) . . . . ?
C48 N8 C49 C54 -7.5(10) . . . . ?
C59 N7 C51 C49 -176.1(6) . . . . ?
C59 N7 C51 C52 -0.9(10) . . . . ?
C59 C58 C53 C52 2.7(12) . . . . ?
C59 C58 C53 C50 177.3(7) . . . . ?
C1 N3 C30 C31 -88.4(9) . . . . ?
C1 C2 C26 C21 -175.8(8) . . . . ?
C34 N10 C35 C36 -178.1(7) . . . . ?
C34 N10 C35 C38 2.1(11) . . . . ?
C4 N2 C16 C15 106.9(8) . . . . ?
C35 N10 C34 C33 -179.7(7) . . . . ?
C35 N10 C34 C44 -0.2(11) . . . . ?
C61 C60 C59 N7 -173.2(6) . . . . ?
C61 C60 C59 C58 1.0(12) . . . . ?
C52 C51 C49 N8 -175.1(7) . . . . ?
C52 C51 C49 C54 2.5(11) . . . . ?
C52 C53 C50 C51A -133.9(10) . . . . ?
C52 C53 C50 C53A -9.8(12) . . . . ?
C52 C53 C50 C52A 104.2(10) . . . . ?
C52 C53 C50 C53B -57.6(19) . . . . ?
C52 C53 C50 C52B 64.5(17) . . . . ?
C52 C53 C50 C51B -176(2) . . . . ?
C46 N11 C33 C34 170.6(7) . . . . ?
C46 N11 C33 C45 -9.3(11) . . . . ?
C8 C7 C12 C27 -177.2(7) . . . . ?
C32 N6 C17 C5 6.8(11) . . . . ?
C32 N6 C17 C19 -171.4(6) . . . . ?
C30 N3 C1 C29 9.8(12) . . . . ?
C30 N3 C1 C2 -168.9(7) . . . . ?
C58 C53 C50 C51A 51.7(12) . . . . ?
C58 C53 C50 C53A 175.7(10) . . . . ?
C58 C53 C50 C52A -70.3(11) . . . . ?
C58 C53 C50 C53B 127.9(19) . . . . ?
C58 C53 C50 C52B -110.0(16) . . . . ?
C58 C53 C50 C51B 10(2) . . . . ?
C29 C1 C2 N1 -178.1(8) . . . . ?
C29 C1 C2 C26 -2.0(14) . . . . ?
C36 N12 C64 C63 -103.3(8) . . . . ?
C36 C35 C38 C39 178.3(8) . . . . ?
C33 N11 C46 C47 86.2(9) . . . . ?
C33 C34 C44 C39 177.5(8) . . . . ?
C2 N1 C3 C4 -177.7(7) . . . . ?
C2 N1 C3 C20 1.0(11) . . . . ?
C12 C7 C8 C9 68.8(10) . . . . ?
C12 C7 C8 C11 -52.0(10) . . . . ?
C12 C7 C8 C10 -174.1(7) . . . . ?
C18 C4 C3 N1 178.7(7) . . . . ?
C18 C4 C3 C20 0.0(13) . . . . ?
C21 C20 C3 N1 1.2(11) . . . . ?
C21 C20 C3 C4 179.7(8) . . . . ?
C20 C21 C26 C2 2.0(13) . . . . ?
C20 C21 C22 C23 -86.1(12) . . . . ?
C20 C21 C22 C24 37.2(15) . . . . ?
C20 C21 C22 C25 158.3(11) . . . . ?
C20 C21 C22 C78 97(2) . . . . ?
C20 C21 C22 C77 -126(3) . . . . ?
C20 C21 C22 C76 -3(2) . . . . ?
C64 N12 C36 C35 -177.3(7) . . . . ?
C64 N12 C36 C37 3.6(12) . . . . ?
C26 C21 C20 C3 -2.7(12) . . . . ?
C26 C21 C22 C23 93.8(12) . . . . ?
C26 C21 C22 C24 -142.9(13) . . . . ?
C26 C21 C22 C25 -21.8(14) . . . . ?
C26 C21 C22 C78 -83(2) . . . . ?
C26 C21 C22 C77 53(3) . . . . ?
C26 C21 C22 C76 177(2) . . . . ?
C3 N1 C2 C1 175.0(7) . . . . ?
C3 N1 C2 C26 -1.6(11) . . . . ?
C38 C35 C36 N12 178.8(8) . . . . ?
C38 C35 C36 C37 -2.1(13) . . . . ?
C38 C39 C44 C34 2.0(13) . . . . ?
C38 C39 C40 C43 -131.4(12) . . . . ?
C38 C39 C40 C42 104.3(12) . . . . ?
C38 C39 C40 C41 -14.3(13) . . . . ?
C44 C34 C33 N11 179.7(8) . . . . ?
C44 C34 C33 C45 -0.4(14) . . . . ?
C44 C39 C38 C35 -0.1(12) . . . . ?
C44 C39 C40 C43 52.2(14) . . . . ?
C44 C39 C40 C42 -72.0(12) . . . . ?
C44 C39 C40 C41 169.3(9) . . . . ?
C22 C21 C20 C3 177.2(7) . . . . ?
C22 C21 C26 C2 -177.9(8) . . . . ?
C40 C39 C38 C35 -176.4(7) . . . . ?
C40 C39 C44 C34 178.4(8) . . . . ?
O2 C73 C72 C71 2.3(13) . . . . ?
O2 C70 C71 C72 33.5(17) . . . . ?
C73 O2 C70 C71 -32.9(17) . . . . ?
C73 C72 C71 C70 -21.3(15) . . . . ?
O1 C65 C66 C67 -30(3) . . . . ?
O1 C68 C67 C66 -15.1(19) . . . . ?
C70 O2 C73 C72 19.4(14) . . . . ?
C65 O1 C68 C67 -5(2) . . . . ?
C68 O1 C65 C66 23(3) . . . . ?
C68 C67 C66 C65 28(2) . . . . ?
